data_2001448
loop_
_publ_author_name
'Lee, T.-J.'
'Wang, A.'
'Chi, T.-Y.'
'Chung, C.-S.'

_publ_section_title
;Structure of
 diaqua(4,7-diazadecanediamide-<i>N</i>^4^,<i>N</i>^7^,<i>O</i>,<i>O</i>')nickel(II)
 perchlorate
;
_journal_issue 8
_journal_name_full 'Acta Crystallographica Section C'
_journal_page_first 1485
_journal_page_last 1487
_journal_paper_doi 10.1107/S0108270193001246
_journal_volume 49
_journal_year 1993
_chemical_formula_sum 'C8 H22 Cl2 N4 Ni O12'
_chemical_formula_weight 495.90
_space_group_IT_number 14
_space_group_name_Hall '-P 2yn'
_space_group_name_H-M_alt 'P 1 21/n 1'
_symmetry_cell_setting monoclinic
_symmetry_space_group_name_Hall '-P 2yn'
_symmetry_space_group_name_H-M 'P 1 21/n 1'
_atom_type_scat_source 'SHELXTL PC (Siemens, 1990)'
_cell_angle_alpha 90
_cell_angle_beta 99.17(3)
_cell_angle_gamma 90
_cell_formula_units_Z 4
_cell_length_a 9.917(3)
_cell_length_b 10.309(2)
_cell_length_c 18.695(10)
_cell_measurement_reflns_used 25
_cell_measurement_temperature 300
_cell_measurement_theta_max 15
_cell_measurement_theta_min 9
_cell_volume 1886.8(12)
_diffrn_measurement_device 'Nonius CAD-4'
_diffrn_measurement_method
;\w-2\q scans of \w-scan
rate 2-10\% min^-1^
;
_diffrn_radiation_type MoK\a
_diffrn_radiation_wavelength 0.71073
_diffrn_reflns_av_R_equivalents 0.0661
_diffrn_reflns_limit_h_max 11
_diffrn_reflns_limit_h_min 0
_diffrn_reflns_limit_k_max 0
_diffrn_reflns_limit_k_min -12
_diffrn_reflns_limit_l_max 21
_diffrn_reflns_limit_l_min -22
_diffrn_reflns_number 3452
_diffrn_reflns_theta_max 25
_diffrn_standards_decay_% 1.36
_diffrn_standards_interval_time 60
_diffrn_standards_number 3
_exptl_absorpt_coefficient_mu 1.3805
_exptl_absorpt_correction_T_max 1.000
_exptl_absorpt_correction_T_min 0.763
_exptl_absorpt_correction_type empirical
_exptl_crystal_colour orange
_exptl_crystal_density_diffrn 1.745
_exptl_crystal_description bulk
_exptl_crystal_size_max 0.4
_exptl_crystal_size_mid 0.3
_exptl_crystal_size_min 0.3
_refine_diff_density_max 0.77
_refine_diff_density_min -0.61
_refine_ls_extinction_method none
_refine_ls_goodness_of_fit_obs 1.78
_refine_ls_hydrogen_treatment noref
_refine_ls_number_parameters 266
_refine_ls_number_reflns 2800
_refine_ls_R_factor_obs 0.0552
_refine_ls_shift/esd_max 0.031
_refine_ls_structure_factor_coef F
_refine_ls_weighting_scheme unit
_refine_ls_wR_factor_obs 0.0556
_reflns_number_observed 2819
_reflns_number_total 3252
_reflns_observed_criterion F>4\s(F)
_cod_data_source_file li1039.cif
_cod_data_source_block li1039_structure_1_of_1
_cod_original_cell_volume 1887.1(15)
_cod_original_formula_sum 'C8 H22 Cl2 N4 Ni1 O12'
_cod_database_code 2001448

loop_
_space_group_symop_id
_space_group_symop_operation_xyz
1 x,y,z
2 -x+1/2,y+1/2,-z+1/2
3 -x,-y,-z
4 x+1/2,-y+1/2,z+1/2

loop_
_atom_site_label
_atom_site_fract_x
_atom_site_fract_y
_atom_site_fract_z
_atom_site_U_iso_or_equiv
Ni(1) .88020(10) .25530(10) .61720(10) .0280(10)
O(4) .9538(4) .3662(4) .71085(2) .0450(10)
O(3) .8128(4) .1685(4) .5142(2) .0450(10)
O(1) .7199(3) .3855(3) .5995(2) .0380(10)
C(1) .6058(5) .3767(5) .6180(2) .034(2)
N(1) .5147(5) .4730(4) .6023(3) .047(2)
C(2) .5580(5) .2614(5) .6565(3) .041(2)
C(3) .6674(5) .1884(5) .7075(3) .040(2)
N(2) .7657(4) .1272(4) .6664(2) .0350(10)
C(4) .8621(6) .0385(5) .7096(3) .048(2)
C(5) .9711(6) .0004(5) .6667(3) .053(2)
N(3) 1.0359(4) .1220(4) .6460(2) .0380(10)
C(6) 1.1287(6) .1030(6) .5926(3) .051(2)
C(7) 1.2000(6) .2292(6) .5803(3) .053(2)
C(8) 1.1100(5) .3348(5) .5432(3) .041(2)
N(4) 1.1555(6) .3977(6) .4907(3) .065(2)
O(2) .9980(3) .3655(3) .5610(2) .0390(10)
Cl(1) .79870(10) .36250(10) .32420(10) .0450(10)
O(5) .9258(8) .3884(7) .3061(6) .176(5)
O(6) .8216(12) .3278(9) .3945(3) .198(6)
O(7) .7312(9) .2672(7) .2822(4) .157(4)
O(8) .7276(9) .4826(7) .3137(4) .142(4)
Cl(2) .93470(10) .34040(10) .92000(10) .0440(10)
O(9) .8881(11) .2750(9) .8577(4) .197(5)
O(10) 1.0363(9) .4222(7) .9064(7) .189(6)
O(11) .9870(8) .2521(7) .9732(3) .125(3)
O(12) .8314(6) .4181(5) .9443(3) .094(2)
H(204) .9470 .3363 .7588 ?
H(104) 1.0305 .4236 .7128 ?
H(103) .8420 .0836 .5022 ?
H(203) .7243 .1862 .4868 ?
H(2N1) .4408 .4712 .5623 ?
H(1N1) .4972 .5383 .6363 ?
H(2C2) .4909 .2913 .6844 ?
H(1C2) .5164 .2013 .6204 ?
H(2C3) .6248 .1224 .7325 ?
H(1C3) .7150 .2480 .7421 ?
H(1N2) .7059 .0799 .6301 ?
H(2C4) .9031 .0812 .7533 ?
H(1C4) .8144 -.0375 .7214 ?
H(2C5) .9315 -.0463 .6240 ?
H(1C5) 1.0379 -.0532 .6956 ?
H(1N3) 1.0980 .1558 .6864 ?
H(2C6) 1.1957 .0387 .6104 ?
H(1C6) 1.0769 .0742 .5476 ?
H(2C7) 1.2691 .2106 .5511 ?
H(1C7) 1.2423 .2614 .6267 ?
H(2N4) 1.2230 .4651 .4984 ?
H(1N4) 1.1484 .3660 .4419 ?

loop_
_geom_angle_atom_site_label_1
_geom_angle_atom_site_label_2
_geom_angle_atom_site_label_3
_geom_angle
_geom_angle_publ_flag
O(4) Ni(1) O(3) 171.50(10) yes
O(3) Ni(1) O(1) 90.30(10) yes
O(3) Ni(1) N(2) 91.0(2) yes
O(4) Ni(1) N(3) 90.0(2) yes
O(1) Ni(1) N(3) 173.9(2) yes
O(4) Ni(1) O(2) 88.60(10) yes
O(1) Ni(1) O(2) 92.60(10) yes
N(3) Ni(1) O(2) 92.3(2) yes
O(1) C(1) N(1) 119.9(5) yes
N(1) C(1) C(2) 115.8(4) yes
C(2) C(3) N(2) 110.4(4) yes
Ni(1) N(2) C(4) 106.7(3) yes
N(2) C(4) C(5) 109.4(5) yes
Ni(1) N(3) C(5) 107.0(3) yes
C(5) N(3) C(6) 113.9(4) yes
C(6) C(7) C(8) 115.7(5) yes
C(7) C(8) O(2) 123.2(5) yes
Ni(1) O(2) C(8) 127.1(3) yes
O(5) Cl(1) O(7) 112.4(6) yes
O(5) Cl(1) O(8) 104.4(5) yes
O(7) Cl(1) O(8) 111.1(5) yes
O(9) Cl(2) O(11) 109.0(5) yes
O(9) Cl(2) O(12) 112.7(5) yes
O(11) Cl(2) O(12) 110.1(4) yes
O(4) Ni(1) O(1) 86.40(10) yes
O(4) Ni(1) N(2) 96.9(2) yes
O(1) Ni(1) N(2) 91.3(2) yes
O(3) Ni(1) N(3) 94.0(2) yes
N(2) Ni(1) N(3) 84.2(2) yes
O(3) Ni(1) O(2) 83.70(10) yes
N(2) Ni(1) O(2) 173.5(2) yes
Ni(1) O(1) C(1) 128.5(3) yes
O(1) C(1) C(2) 124.2(4) yes
C(1) C(2) C(3) 116.3(4) yes
Ni(1) N(2) C(3) 114.7(3) yes
C(3) N(2) C(4) 114.0(4) yes
C(4) C(5) N(3) 107.2(4) yes
Ni(1) N(3) C(6) 115.6(3) yes
N(3) C(6) C(7) 110.2(5) yes
C(7) C(8) N(4) 116.8(5) yes
N(4) C(8) O(2) 120.0(5) yes
O(5) Cl(1) O(6) 105.8(7) yes
O(6) Cl(1) O(7) 111.2(5) yes
O(6) Cl(1) O(8) 111.7(6) yes
O(9) Cl(2) O(10) 107.8(7) yes
O(10) Cl(2) O(11) 109.6(5) yes
O(10) Cl(2) O(12) 107.5(5) yes

loop_
_geom_bond_atom_site_label_1
_geom_bond_atom_site_label_2
_geom_bond_distance
_geom_bond_publ_flag
Ni(1) O(4) 2.120(3) yes
Ni(1) O(1) 2.067(3) yes
Ni(1) N(3) 2.072(4) yes
O(1) C(1) 1.237(6) yes
C(1) C(2) 1.506(7) yes
C(3) N(2) 1.476(7) yes
C(4) C(5) 1.497(9) yes
N(3) C(6) 1.475(8) yes
C(7) C(8) 1.506(8) yes
C(8) O(2) 1.249(6) yes
Cl(1) O(6) 1.346(7) yes
Cl(1) O(8) 1.422(8) yes
Cl(2) O(10) 1.368(9) yes
Cl(2) O(12) 1.430(6) yes
Ni(1) O(3) 2.133(3) yes
Ni(1) N(2) 2.052(4) yes
Ni(1) O(2) 2.038(4) yes
C(1) N(1) 1.343(7) yes
C(2) C(3) 1.524(7) yes
N(2) C(4) 1.468(7) yes
C(5) N(3) 1.488(7) yes
C(6) C(7) 1.516(9) yes
C(8) N(4) 1.315(8) yes
Cl(1) O(5) 1.382(9) yes
Cl(1) O(7) 1.364(8) yes
Cl(2) O(9) 1.361(8) yes
Cl(2) O(11) 1.387(6) yes
